data_1518383
loop_
_publ_author_name
'Mitra, Monojit'
'Manna, Prankrishna'
'Bauz\'a, Antonio'
'Ballester, Pablo'
'Seth, Saikat Kumar'
'Ray Choudhury, Somnath'
'Frontera, Antonio'
'Mukhopadhyay, Subrata'

_publ_section_title
;
 3-Picoline mediated self-assembly of M(II)-malonate complexes (M =
 Ni/Co/Mn/Mg/Zn/Cu) assisted by various weak forces involving lone
 pair-\p, \p-\p, and anion&#x00B7;&#x00B7;&#x00B7;\p-hole interactions.
;
_journal_issue 50
_journal_name_full 'The journal of physical chemistry. B'
_journal_page_first 14713
_journal_page_last 14726
_journal_paper_doi 10.1021/jp510075m
_journal_volume 118
_journal_year 2014
_chemical_formula_sum 'C15 H24 F6 N4 Ni0.5 O6 P'
_chemical_formula_weight 530.71
_chemical_name_systematic
; 
 ? 
;
_space_group_IT_number 2
_symmetry_cell_setting triclinic
_symmetry_space_group_name_Hall '-P 1'
_symmetry_space_group_name_H-M 'P -1'
_atom_sites_solution_hydrogens geom
_atom_sites_solution_primary direct
_atom_sites_solution_secondary difmap
_audit_creation_method SHELXL-97
_cell_angle_alpha 86.240(2)
_cell_angle_beta 76.457(2)
_cell_angle_gamma 76.180(2)
_cell_formula_units_Z 2
_cell_length_a 7.0869(5)
_cell_length_b 11.5189(8)
_cell_length_c 13.9132(9)
_cell_measurement_reflns_used 4852
_cell_measurement_temperature 100(2)
_cell_measurement_theta_max 27.98
_cell_measurement_theta_min 2.35
_cell_volume 1072.18(13)
_computing_cell_refinement 'Bruker APEX2 v2011.4-0'
_computing_data_collection 'Bruker APEX2 v2011.4-0'
_computing_data_reduction 'Bruker SAINT V7.60A'
_computing_molecular_graphics 'Bruker SHELXTL'
_computing_publication_material 'Bruker SHELXTL'
_computing_structure_refinement 'SHELXS-97 (Sheldrick, 2008)'
_computing_structure_solution Sir2011
_diffrn_ambient_temperature 100(2)
_diffrn_detector_area_resol_mean 512
_diffrn_detector_type '4K CCD area detector APEX II'
_diffrn_measured_fraction_theta_full 0.992
_diffrn_measured_fraction_theta_max 0.852
_diffrn_measurement_device_type 'APEX DUO Kappa 4-axis goniometer'
_diffrn_measurement_method
;
 Fullsphere data collection, phi and omega scans
;
_diffrn_measurement_specimen_support 'magnetic support whith MicroMount'
_diffrn_radiation_monochromator 'Quazar MX Multilayer Optics'
_diffrn_radiation_type MoK\a
_diffrn_radiation_wavelength 0.71073
_diffrn_reflns_av_R_equivalents 0.0266
_diffrn_reflns_av_sigmaI/netI 0.0376
_diffrn_reflns_limit_h_max 9
_diffrn_reflns_limit_h_min -9
_diffrn_reflns_limit_k_max 16
_diffrn_reflns_limit_k_min -16
_diffrn_reflns_limit_l_max 19
_diffrn_reflns_limit_l_min -19
_diffrn_reflns_number 13459
_diffrn_reflns_theta_full 25.00
_diffrn_reflns_theta_max 30.07
_diffrn_reflns_theta_min 1.51
_diffrn_source 'Micorfocus source E025 IuS'
_diffrn_source_current 0.6
_diffrn_source_power 50
_diffrn_source_size '0.2 mm x 0.2 mm fine focus'
_diffrn_source_type 'Bruker APEX DUO'
_exptl_absorpt_coefficient_mu 0.646
_exptl_absorpt_correction_T_max 0.9684
_exptl_absorpt_correction_T_min 0.8816
_exptl_absorpt_correction_type empirical
_exptl_absorpt_process_details
; 
 SADABS Version 2008/1 Bruker-Nonius
 Blessing, Acta Cryst. (1995) A51 33-38
;
_exptl_crystal_colour green
_exptl_crystal_density_diffrn 1.644
_exptl_crystal_density_method 'not measured'
_exptl_crystal_description block
_exptl_crystal_F_000 546
_exptl_crystal_size_max 0.20
_exptl_crystal_size_mid 0.10
_exptl_crystal_size_min 0.05
_refine_diff_density_max 0.460
_refine_diff_density_min -0.331
_refine_diff_density_rms 0.070
_refine_ls_extinction_method none
_refine_ls_goodness_of_fit_ref 0.987
_refine_ls_hydrogen_treatment noref
_refine_ls_matrix_type full
_refine_ls_number_parameters 375
_refine_ls_number_reflns 5354
_refine_ls_number_restraints 246
_refine_ls_restrained_S_all 12.090
_refine_ls_R_factor_all 0.0447
_refine_ls_R_factor_gt 0.0358
_refine_ls_shift/su_max 0.000
_refine_ls_shift/su_mean 0.000
_refine_ls_structure_factor_coef Fsqd
_refine_ls_weighting_details 'calc w=1/[\s^2^(Fo^2^)+(0.0467P)^2^+0.5863P] where P=(Fo^2^+2Fc^2^)/3'
_refine_ls_weighting_scheme calc
_refine_ls_wR_factor_gt 0.0884
_refine_ls_wR_factor_ref 0.0940
_reflns_number_gt 4518
_reflns_number_total 5354
_reflns_threshold_expression >2sigma(I)
_cod_data_source_file jp510075m_si_003.cif
_cod_data_source_block mo_mm162_0m
_cod_depositor_comments
;
The following automatic conversions were performed:
'_diffrn_measurement_specimen_suppport' tag replaced with
'_diffrn_measurement_specimen_support'.

Automatic conversion script
Id: cif_correct_tags 1440 2010-10-19 06:21:57Z saulius 

The following automatic conversions were performed:

'_symmetry_cell_setting' value 'Triclinic' changed to 'triclinic'
according to
/home/saulius/struct/COD-crude-data--automatic-downloads/rss-feeds/ACS/lib/dictionaries/cif_core.dic
dictionary named 'cif_core.dic' version 2.4.2 from 2011-04-26.

Automatic conversion script
Id: cif_fix_values 2935 2014-11-11 08:27:57Z andrius 

 Adding full bibliography for 1518378--1518383.cif.
;
_cod_original_sg_symbol_H-M P-1
_cod_original_formula_sum 'C15 H24 F6 N4 Ni0.50 O6 P'
_cod_database_code 1518383

loop_
_symmetry_equiv_pos_as_xyz
'x, y, z'
'-x, -y, -z'

loop_
_atom_site_label
_atom_site_type_symbol
_atom_site_fract_x
_atom_site_fract_y
_atom_site_fract_z
_atom_site_U_iso_or_equiv
_atom_site_adp_type
_atom_site_occupancy
_atom_site_symmetry_multiplicity
_atom_site_calc_flag
_atom_site_refinement_flags
_atom_site_disorder_assembly
_atom_site_disorder_group
Ni1 Ni 0.5000 0.5000 0.5000 0.0121(10) Uani 1 2 d SD . .
O1 O 0.468(2) 0.3761(13) 0.4129(11) 0.015(3) Uani 1 1 d . . .
O2 O 0.352(2) 0.2250(14) 0.3800(11) 0.020(3) Uani 1 1 d . . .
O3 O 0.2295(19) 0.5040(13) 0.5860(10) 0.015(3) Uani 1 1 d . . .
O4 O -0.064(2) 0.4583(14) 0.6220(11) 0.019(3) Uani 1 1 d . . .
O5 O 0.346(2) 0.6334(14) 0.4168(11) 0.016(3) Uani 1 1 d D . .
H5O1 H 0.42(4) 0.65(2) 0.37(2) 0.024 Uiso 1 1 d D . .
H5O2 H 0.25(4) 0.61(2) 0.405(19) 0.024 Uiso 1 1 d D . .
C1 C 0.353(3) 0.3054(18) 0.4368(15) 0.015(4) Uani 1 1 d . . .
C2 C 0.213(3) 0.3102(19) 0.5386(16) 0.018(4) Uani 1 1 d . . .
H2A H 0.2888 0.2615 0.5846 0.021 Uiso 1 1 calc R . .
H2B H 0.1053 0.2712 0.5342 0.021 Uiso 1 1 calc R . .
C3 C 0.117(3) 0.4329(19) 0.5846(15) 0.015(4) Uani 1 1 d . . .
N1A N 1.039(3) 0.7038(17) 0.6916(14) 0.020(4) Uani 1 1 d . . .
H1A H 1.0998 0.6429 0.6520 0.024 Uiso 1 1 calc R . .
N2A N 1.156(3) 0.8263(17) 0.5666(14) 0.022(4) Uani 1 1 d . . .
H2A1 H 1.2097 0.7635 0.5285 0.026 Uiso 1 1 calc R . .
H2A2 H 1.1694 0.8978 0.5438 0.026 Uiso 1 1 calc R . .
C1A C 1.056(3) 0.813(2) 0.6589(17) 0.021(5) Uani 1 1 d . . .
C2A C 0.964(4) 0.912(2) 0.7239(19) 0.028(5) Uani 1 1 d . . .
C3A C 0.859(4) 0.888(3) 0.8154(19) 0.035(6) Uani 1 1 d . . .
H3A H 0.7955 0.9526 0.8595 0.042 Uiso 1 1 calc R . .
C4A C 0.841(3) 0.773(3) 0.8469(18) 0.033(6) Uani 1 1 d . . .
H4A H 0.7670 0.7589 0.9112 0.040 Uiso 1 1 calc R . .
C5A C 0.932(3) 0.682(2) 0.7826(17) 0.027(5) Uani 1 1 d . . .
H5A H 0.9212 0.6023 0.8015 0.032 Uiso 1 1 calc RD . .
C6A C 0.990(5) 1.035(2) 0.689(2) 0.045(8) Uani 1 1 d . . .
H6A1 H 0.9202 1.0925 0.7419 0.067 Uiso 1 1 calc R . .
H6A2 H 0.9354 1.0571 0.6306 0.067 Uiso 1 1 calc R . .
H6A3 H 1.1327 1.0347 0.6729 0.067 Uiso 1 1 calc R . .
N1B N 0.597(3) 0.2126(17) 0.1995(14) 0.021(4) Uani 1 1 d . . .
H1B H 0.5345 0.2219 0.2621 0.025 Uiso 1 1 calc R . .
N2B N 0.581(3) 0.4146(18) 0.1939(15) 0.026(4) Uani 1 1 d . . .
H2B1 H 0.5167 0.4190 0.2564 0.031 Uiso 1 1 calc R . .
H2B2 H 0.6061 0.4795 0.1617 0.031 Uiso 1 1 calc R . .
C1B C 0.639(3) 0.309(2) 0.1478(17) 0.021(5) Uani 1 1 d . . .
C2B C 0.741(3) 0.296(2) 0.0462(17) 0.022(5) Uani 1 1 d . . .
C3B C 0.789(3) 0.183(2) 0.0079(18) 0.026(5) Uani 1 1 d . . .
H3B H 0.8560 0.1715 -0.0597 0.031 Uiso 1 1 calc R . .
C4B C 0.744(4) 0.084(2) 0.0645(18) 0.027(5) Uani 1 1 d . . .
H4B H 0.7814 0.0064 0.0366 0.033 Uiso 1 1 calc R . .
C5B C 0.646(3) 0.102(2) 0.1611(18) 0.025(5) Uani 1 1 d . . .
H5B H 0.6116 0.0370 0.2012 0.030 Uiso 1 1 calc RD . .
C6B C 0.792(4) 0.402(2) -0.0125(19) 0.030(5) Uani 1 1 d . . .
H6B1 H 0.8863 0.4313 0.0150 0.045 Uiso 1 1 calc R . .
H6B2 H 0.6701 0.4648 -0.0097 0.045 Uiso 1 1 calc R . .
H6B3 H 0.8519 0.3785 -0.0814 0.045 Uiso 1 1 calc R . .
P1 P 0.401(3) 0.242(2) 0.8301(17) 0.020(4) Uani 0.75 1 d PDU A 1
F1 F 0.479(4) 0.150(2) 0.7382(17) 0.044(6) Uani 0.75 1 d PDU A 1
F2 F 0.192(6) 0.208(4) 0.854(4) 0.043(10) Uani 0.75 1 d PDU A 1
F3 F 0.329(5) 0.335(2) 0.9183(18) 0.039(6) Uani 0.75 1 d PDU A 1
F4 F 0.614(4) 0.276(3) 0.804(3) 0.040(7) Uani 0.75 1 d PDU A 1
F5 F 0.478(6) 0.138(3) 0.901(2) 0.034(8) Uani 0.75 1 d PDU A 1
F6 F 0.328(4) 0.346(2) 0.7557(18) 0.037(5) Uani 0.75 1 d PDU A 1
P1' P 0.377(10) 0.251(6) 0.831(6) 0.029(13) Uani 0.25 1 d PDU B 2
F1' F 0.240(9) 0.371(6) 0.792(5) 0.036(16) Uani 0.25 1 d PDU B 2
F2' F 0.196(17) 0.189(12) 0.848(12) 0.04(2) Uani 0.25 1 d PDU B 2
F3' F 0.511(18) 0.137(9) 0.872(7) 0.03(2) Uani 0.25 1 d PDU B 2
F4' F 0.559(10) 0.316(7) 0.810(8) 0.042(19) Uani 0.25 1 d PDU B 2
F5' F 0.450(14) 0.200(6) 0.722(5) 0.044(6) Uani 0.25 1 d PDU B 2
F6' F 0.305(17) 0.308(8) 0.938(5) 0.039(6) Uani 0.25 1 d PDU B 2
O1W O 0.335(14) 0.005(8) 0.473(4) 0.032(15) Uani 0.50 1 d PD C 1
H1W1 H 0.45(6) 0.00(6) 0.49(6) 0.048 Uiso 0.50 1 d PD D 1
H1W2 H 0.30(9) 0.08(3) 0.45(5) 0.048 Uiso 0.50 1 d PD E 1
O2W O 0.341(13) -0.003(8) 0.436(4) 0.024(12) Uani 0.50 1 d PD F 2
H2W1 H 0.34(9) 0.074(17) 0.42(4) 0.036 Uiso 0.50 1 d PD G 2
H2W2 H 0.39(8) -0.04(4) 0.38(2) 0.036 Uiso 0.50 1 d PD H 2

loop_
_atom_site_aniso_label
_atom_site_aniso_U_11
_atom_site_aniso_U_22
_atom_site_aniso_U_33
_atom_site_aniso_U_23
_atom_site_aniso_U_13
_atom_site_aniso_U_12
Ni1 0.0104(17) 0.0141(19) 0.0130(19) -0.0012(13) -0.0023(13) -0.0049(12)
O1 0.015(6) 0.017(7) 0.016(7) -0.002(6) -0.004(5) -0.006(5)
O2 0.024(7) 0.019(8) 0.021(8) -0.003(6) -0.007(6) -0.009(6)
O3 0.013(6) 0.017(7) 0.015(7) -0.001(6) -0.002(5) -0.007(5)
O4 0.013(7) 0.026(8) 0.020(8) -0.001(6) -0.002(6) -0.009(6)
O5 0.015(7) 0.019(7) 0.015(7) 0.001(6) -0.002(6) -0.008(6)
C1 0.014(9) 0.016(10) 0.018(10) 0.000(8) -0.008(8) -0.003(7)
C2 0.018(9) 0.018(10) 0.020(11) 0.001(8) -0.003(8) -0.010(8)
C3 0.015(9) 0.020(10) 0.012(9) 0.003(8) -0.005(7) -0.007(7)
N1A 0.016(8) 0.024(10) 0.019(9) -0.005(7) -0.006(7) -0.002(7)
N2A 0.025(9) 0.017(9) 0.024(10) -0.004(8) -0.006(8) -0.003(7)
C1A 0.016(9) 0.023(11) 0.025(12) -0.007(9) -0.010(8) 0.001(8)
C2A 0.028(12) 0.027(12) 0.030(13) -0.012(10) -0.016(10) 0.006(9)
C3A 0.027(12) 0.047(17) 0.028(13) -0.020(12) -0.013(10) 0.010(11)
C4A 0.021(11) 0.056(18) 0.020(12) -0.008(12) -0.005(9) -0.002(11)
C5A 0.020(10) 0.040(14) 0.021(12) -0.001(10) -0.006(9) -0.008(9)
C6A 0.07(2) 0.024(14) 0.042(17) -0.013(12) -0.022(15) 0.007(13)
N1B 0.020(9) 0.023(10) 0.020(9) -0.004(8) -0.007(7) -0.005(7)
N2B 0.030(10) 0.021(10) 0.026(11) -0.005(8) -0.004(8) -0.003(8)
C1B 0.016(9) 0.024(11) 0.027(12) -0.002(9) -0.009(8) -0.004(8)
C2B 0.017(10) 0.027(12) 0.025(12) -0.001(9) -0.006(8) -0.006(8)
C3B 0.024(11) 0.033(13) 0.023(12) -0.005(10) -0.003(9) -0.009(9)
C4B 0.031(12) 0.024(12) 0.028(13) -0.008(10) -0.006(10) -0.009(9)
C5B 0.025(11) 0.023(11) 0.029(13) -0.003(10) -0.008(9) -0.008(9)
C6B 0.029(12) 0.030(13) 0.030(13) 0.001(10) -0.003(10) -0.008(10)
P1 0.025(6) 0.022(7) 0.015(6) 0.002(5) -0.002(5) -0.011(5)
F1 0.069(14) 0.036(14) 0.028(11) -0.010(11) 0.001(10) -0.021(14)
F2 0.026(13) 0.036(18) 0.07(2) 0.008(16) -0.007(13) -0.014(12)
F3 0.063(14) 0.023(13) 0.023(12) -0.001(9) 0.007(10) -0.012(10)
F4 0.029(13) 0.041(18) 0.049(15) -0.004(14) 0.001(12) -0.018(12)
F5 0.041(19) 0.026(12) 0.037(19) 0.007(12) -0.016(16) -0.007(11)
F6 0.048(15) 0.035(13) 0.033(13) 0.014(10) -0.018(11) -0.015(11)
P1' 0.04(2) 0.03(2) 0.02(2) 0.006(17) -0.007(17) -0.009(16)
F1' 0.03(3) 0.03(3) 0.04(4) 0.01(3) 0.00(3) 0.00(2)
F2' 0.03(4) 0.04(4) 0.05(5) 0.01(4) -0.01(3) -0.01(3)
F3' 0.03(3) 0.03(3) 0.03(4) 0.00(3) 0.00(3) 0.00(2)
F4' 0.03(3) 0.03(4) 0.06(4) 0.00(4) 0.00(3) -0.01(3)
F5' 0.069(14) 0.036(14) 0.028(11) -0.010(11) 0.001(10) -0.021(14)
F6' 0.063(14) 0.023(13) 0.023(12) -0.001(9) 0.007(10) -0.012(10)
O1W 0.04(3) 0.02(3) 0.04(4) 0.01(3) -0.02(4) -0.01(2)
O2W 0.03(2) 0.02(2) 0.02(3) 0.00(3) -0.01(3) -0.008(15)

loop_
_atom_type_symbol
_atom_type_description
_atom_type_scat_dispersion_real
_atom_type_scat_dispersion_imag
_atom_type_scat_source
C C 0.0033 0.0016 'International Tables Vol C Tables 4.2.6.8 and 6.1.1.4'
H H 0.0000 0.0000 'International Tables Vol C Tables 4.2.6.8 and 6.1.1.4'
N N 0.0061 0.0033 'International Tables Vol C Tables 4.2.6.8 and 6.1.1.4'
O O 0.0106 0.0060 'International Tables Vol C Tables 4.2.6.8 and 6.1.1.4'
F F 0.0171 0.0103 'International Tables Vol C Tables 4.2.6.8 and 6.1.1.4'
P P 0.1023 0.0942 'International Tables Vol C Tables 4.2.6.8 and 6.1.1.4'
Ni Ni 0.3393 1.1124 'International Tables Vol C Tables 4.2.6.8 and 6.1.1.4'

loop_
_geom_angle_atom_site_label_1
_geom_angle_atom_site_label_2
_geom_angle_atom_site_label_3
_geom_angle
_geom_angle_site_symmetry_1
_geom_angle_site_symmetry_3
O3 Ni1 O3 180.0(8) 2_666 .
O3 Ni1 O1 91.0(6) 2_666 2_666
O3 Ni1 O1 89.0(6) . 2_666
O3 Ni1 O1 89.0(6) 2_666 .
O3 Ni1 O1 91.0(6) . .
O1 Ni1 O1 179.999(2) 2_666 .
O3 Ni1 O5 84.7(6) 2_666 2_666
O3 Ni1 O5 95.3(6) . 2_666
O1 Ni1 O5 88.7(6) 2_666 2_666
O1 Ni1 O5 91.3(6) . 2_666
O3 Ni1 O5 95.3(6) 2_666 .
O3 Ni1 O5 84.7(6) . .
O1 Ni1 O5 91.3(6) 2_666 .
O1 Ni1 O5 88.7(6) . .
O5 Ni1 O5 179.999(2) 2_666 .
C1 O1 Ni1 126.5(14) . .
C3 O3 Ni1 127.5(13) . .
O2 C1 O1 122.4(19) . .
O2 C1 C2 116.4(18) . .
O1 C1 C2 121.1(19) . .
C1 C2 C3 117.7(17) . .
O4 C3 O3 122(2) . .
O4 C3 C2 119.5(18) . .
O3 C3 C2 117.9(17) . .
C1A N1A C5A 123(2) . .
N2A C1A N1A 119(2) . .
N2A C1A C2A 123(2) . .
N1A C1A C2A 119(2) . .
C3A C2A C1A 117(2) . .
C3A C2A C6A 124(2) . .
C1A C2A C6A 119(2) . .
C2A C3A C4A 123(2) . .
C5A C4A C3A 118(2) . .
N1A C5A C4A 120(2) . .
C1B N1B C5B 124(2) . .
N2B C1B N1B 118(2) . .
N2B C1B C2B 123(2) . .
N1B C1B C2B 119(2) . .
C3B C2B C1B 117(2) . .
C3B C2B C6B 123(2) . .
C1B C2B C6B 120(2) . .
C2B C3B C4B 123(2) . .
C5B C4B C3B 118(2) . .
N1B C5B C4B 120(2) . .
F2 P1 F5 90(2) . .
F2 P1 F3 92(2) . .
F5 P1 F3 91(2) . .
F2 P1 F6 91(2) . .
F5 P1 F6 178(2) . .
F3 P1 F6 90.3(18) . .
F2 P1 F4 179(3) . .
F5 P1 F4 91(2) . .
F3 P1 F4 89.2(17) . .
F6 P1 F4 88.3(17) . .
F2 P1 F1 90(2) . .
F5 P1 F1 89.6(18) . .
F3 P1 F1 178.3(18) . .
F6 P1 F1 89.0(17) . .
F4 P1 F1 89.2(16) . .
F2' P1' F5' 90(6) . .
F2' P1' F3' 92(6) . .
F5' P1' F3' 91(5) . .
F2' P1' F6' 92(6) . .
F5' P1' F6' 177(5) . .
F3' P1' F6' 91(5) . .
F2' P1' F4' 178(7) . .
F5' P1' F4' 89(5) . .
F3' P1' F4' 90(5) . .
F6' P1' F4' 88(5) . .
F2' P1' F1' 89(5) . .
F5' P1' F1' 91(5) . .
F3' P1' F1' 178(6) . .
F6' P1' F1' 88(5) . .
F4' P1' F1' 89(4) . .

loop_
_geom_bond_atom_site_label_1
_geom_bond_atom_site_label_2
_geom_bond_distance
_geom_bond_site_symmetry_2
Ni1 O3 2.000(13) 2_666
Ni1 O3 2.000(13) .
Ni1 O1 2.016(15) 2_666
Ni1 O1 2.016(15) .
Ni1 O5 2.109(14) 2_666
Ni1 O5 2.109(14) .
O1 C1 1.26(2) .
O2 C1 1.26(3) .
O3 C3 1.28(2) .
O4 C3 1.24(2) .
C1 C2 1.52(3) .
C2 C3 1.52(3) .
N1A C1A 1.34(3) .
N1A C5A 1.36(3) .
N2A C1A 1.33(3) .
C1A C2A 1.43(3) .
C2A C3A 1.36(4) .
C2A C6A 1.50(4) .
C3A C4A 1.39(4) .
C4A C5A 1.36(4) .
N1B C1B 1.34(3) .
N1B C5B 1.35(3) .
N2B C1B 1.34(3) .
C1B C2B 1.43(3) .
C2B C3B 1.37(3) .
C2B C6B 1.49(3) .
C3B C4B 1.40(3) .
C4B C5B 1.37(3) .
P1 F2 1.58(2) .
P1 F5 1.58(3) .
P1 F3 1.59(3) .
P1 F6 1.60(3) .
P1 F4 1.61(2) .
P1 F1 1.63(3) .
P1' F2' 1.57(5) .
P1' F5' 1.58(6) .
P1' F3' 1.59(6) .
P1' F6' 1.59(6) .
P1' F4' 1.60(5) .
P1' F1' 1.63(6) .

loop_
_geom_torsion_atom_site_label_1
_geom_torsion_atom_site_label_2
_geom_torsion_atom_site_label_3
_geom_torsion_atom_site_label_4
_geom_torsion
_geom_torsion_site_symmetry_1
O3 Ni1 O1 C1 157.2(16) 2_666
O3 Ni1 O1 C1 -22.8(16) .
O1 Ni1 O1 C1 36(20) 2_666
O5 Ni1 O1 C1 72.5(16) 2_666
O5 Ni1 O1 C1 -107.5(16) .
O3 Ni1 O3 C3 -107(48) 2_666
O1 Ni1 O3 C3 -170.1(16) 2_666
O1 Ni1 O3 C3 9.9(16) .
O5 Ni1 O3 C3 -81.5(16) 2_666
O5 Ni1 O3 C3 98.5(16) .
Ni1 O1 C1 O2 -175.0(13) .
Ni1 O1 C1 C2 2(3) .
O2 C1 C2 C3 -145.2(18) .
O1 C1 C2 C3 37(3) .
Ni1 O3 C3 O4 -161.5(14) .
Ni1 O3 C3 C2 21(2) .
C1 C2 C3 O4 133(2) .
C1 C2 C3 O3 -50(3) .
C5A N1A C1A N2A -176.8(19) .
C5A N1A C1A C2A 2(3) .
N2A C1A C2A C3A 177(2) .
N1A C1A C2A C3A -2(3) .
N2A C1A C2A C6A -3(3) .
N1A C1A C2A C6A 177(2) .
C1A C2A C3A C4A 1(4) .
C6A C2A C3A C4A -178(2) .
C2A C3A C4A C5A 0(4) .
C1A N1A C5A C4A -2(3) .
C3A C4A C5A N1A 1(3) .
C5B N1B C1B N2B 179(2) .
C5B N1B C1B C2B 0(3) .
N2B C1B C2B C3B -179(2) .
N1B C1B C2B C3B 0(3) .
N2B C1B C2B C6B 2(3) .
N1B C1B C2B C6B -179(2) .
C1B C2B C3B C4B -1(3) .
C6B C2B C3B C4B 179(2) .
C2B C3B C4B C5B 1(4) .
C1B N1B C5B C4B 0(3) .
C3B C4B C5B N1B -1(3) .
